data_7031021
loop_
_publ_author_name
'Wei, Liguo'
'Yang, Yulin'
'Fan, Ruiqing'
'Na, Yong'
'Wang, Ping'
'Dong, Yuwei'
'Yang, Bin'
'Cao, Wenwu'

_publ_section_title
;
 N,N'-Bis((6-methoxylpyridin-2-yl)methylene)-p-phenylenediimine based
 d(10) transition metal complexes and their utilization in co-sensitized
 solar cells.
;
_journal_issue 29
_journal_name_full 'Dalton transactions (Cambridge, England : 2003)'
_journal_page_first 11361
_journal_page_last 11370
_journal_paper_doi 10.1039/c4dt00437j
_journal_volume 43
_journal_year 2014
_chemical_formula_sum 'C15 H16 Cl2 N4 O Zn'
_chemical_formula_weight 404.59
_chemical_name_systematic
; 
 ? 
;
_space_group_IT_number 2
_symmetry_cell_setting triclinic
_symmetry_space_group_name_Hall '-P 1'
_symmetry_space_group_name_H-M 'P -1'
_atom_sites_solution_hydrogens geom
_atom_sites_solution_primary direct
_atom_sites_solution_secondary difmap
_audit_creation_method SHELXL-97
_cell_angle_alpha 99.77(3)
_cell_angle_beta 94.79(3)
_cell_angle_gamma 108.62(3)
_cell_formula_units_Z 2
_cell_length_a 7.5850(15)
_cell_length_b 9.3580(19)
_cell_length_c 13.408(3)
_cell_measurement_reflns_used 8663
_cell_measurement_temperature 293(2)
_cell_measurement_theta_max 27.48
_cell_measurement_theta_min 3.03
_cell_volume 879.1(4)
_computing_cell_refinement 'Bruker SMART'
_computing_data_collection 'Bruker SMART'
_computing_data_reduction 'Bruker SAINT'
_computing_molecular_graphics SHELXP-97
_computing_publication_material SHELXTL
_computing_structure_refinement 'SHELXL-97 (Sheldrick, 1997)'
_computing_structure_solution 'SHELXS-97 (Sheldrick, 1997)'
_diffrn_ambient_temperature 293(2)
_diffrn_measured_fraction_theta_full 0.986
_diffrn_measured_fraction_theta_max 0.986
_diffrn_measurement_device_type 'Bruker Smart APEX CCD area detector'
_diffrn_measurement_method 'phi and omega scans'
_diffrn_radiation_monochromator graphite
_diffrn_radiation_source 'fine-focus sealed tube'
_diffrn_radiation_type MoK\a
_diffrn_radiation_wavelength 0.71073
_diffrn_reflns_av_R_equivalents 0.0593
_diffrn_reflns_av_sigmaI/netI 0.0827
_diffrn_reflns_limit_h_max 9
_diffrn_reflns_limit_h_min -8
_diffrn_reflns_limit_k_max 12
_diffrn_reflns_limit_k_min -12
_diffrn_reflns_limit_l_max 17
_diffrn_reflns_limit_l_min -17
_diffrn_reflns_number 8663
_diffrn_reflns_theta_full 27.48
_diffrn_reflns_theta_max 27.48
_diffrn_reflns_theta_min 3.03
_diffrn_standards_decay_% 0
_diffrn_standards_interval_count 0
_diffrn_standards_interval_time 0
_diffrn_standards_number 0
_exptl_absorpt_coefficient_mu 1.708
_exptl_absorpt_correction_T_max 0.9164
_exptl_absorpt_correction_T_min 0.6247
_exptl_absorpt_correction_type multi-scan
_exptl_absorpt_process_details SADABS
_exptl_crystal_colour red
_exptl_crystal_density_diffrn 1.528
_exptl_crystal_density_method 'not measured'
_exptl_crystal_description block
_exptl_crystal_F_000 412
_exptl_crystal_size_max 0.30
_exptl_crystal_size_mid 0.13
_exptl_crystal_size_min 0.05
_refine_diff_density_max 0.365
_refine_diff_density_min -0.484
_refine_diff_density_rms 0.084
_refine_ls_extinction_method none
_refine_ls_goodness_of_fit_ref 0.941
_refine_ls_hydrogen_treatment mixed
_refine_ls_matrix_type full
_refine_ls_number_parameters 209
_refine_ls_number_reflns 3967
_refine_ls_number_restraints 0
_refine_ls_restrained_S_all 0.941
_refine_ls_R_factor_all 0.0970
_refine_ls_R_factor_gt 0.0515
_refine_ls_shift/su_max 0.000
_refine_ls_shift/su_mean 0.000
_refine_ls_structure_factor_coef Fsqd
_refine_ls_weighting_details 'calc w=1/[\s^2^(Fo^2^)+(0.1000P)^2^+0.0000P] where P=(Fo^2^+2Fc^2^)/3'
_refine_ls_weighting_scheme calc
_refine_ls_wR_factor_gt 0.1399
_refine_ls_wR_factor_ref 0.1725
_reflns_number_gt 2448
_reflns_number_total 3967
_reflns_threshold_expression >2sigma(I)
_cod_data_source_file c4dt00437j1.cif
_cod_data_source_block z
_cod_depositor_comments
;
The following automatic conversions were performed:

'_symmetry_cell_setting' value 'Triclinic' changed to 'triclinic'
according to
/usr/data/users/saulius/crontab/automatic-downloads/rss-feeds/RSC/lib/dictionaries/cif_core.dic
dictionary named 'cif_core.dic' version 2.4.2 from 2011-04-26.

Automatic conversion script
Id: cif_fix_values 2281 2013-09-26 08:29:07Z andrius 

 Adding full bibliography for 7031021--7031022.cif.
;
_cod_original_cell_volume 879.1(3)
_cod_original_sg_symbol_H-M 'P-1   '
_cod_database_code 7031021

loop_
_symmetry_equiv_pos_as_xyz
'x, y, z'
'-x, -y, -z'

loop_
_atom_site_label
_atom_site_type_symbol
_atom_site_fract_x
_atom_site_fract_y
_atom_site_fract_z
_atom_site_U_iso_or_equiv
_atom_site_adp_type
_atom_site_occupancy
_atom_site_symmetry_multiplicity
_atom_site_calc_flag
_atom_site_refinement_flags
Zn1 Zn 0.33845(8) 0.44295(6) 0.70222(4) 0.0449(2) Uani 1 1 d .
Cl1 Cl 0.1131(2) 0.37585(18) 0.79663(11) 0.0678(4) Uani 1 1 d .
Cl2 Cl 0.49741(19) 0.27765(14) 0.67857(10) 0.0548(3) Uani 1 1 d .
O1 O 0.6319(6) 0.6937(4) 0.8842(3) 0.0650(10) Uani 1 1 d .
N1 N 0.5059(5) 0.6711(4) 0.7237(3) 0.0415(8) Uani 1 1 d .
N2 N 0.2613(5) 0.4829(4) 0.5593(3) 0.0382(8) Uani 1 1 d .
N3 N -0.2330(7) 0.0358(5) 0.2405(3) 0.0626(12) Uani 1 1 d .
H3A H -0.2437 0.0543 0.1801 0.075 Uiso 1 1 calc R
H3B H -0.2954 -0.0532 0.2514 0.075 Uiso 1 1 calc R
N4 N 0.2610(13) 0.8330(8) -0.0389(5) 0.112(2) Uani 1 1 d .
C1 C 0.4873(7) 0.7271(5) 0.6378(4) 0.0438(10) Uani 1 1 d .
C2 C 0.5915(8) 0.8759(6) 0.6328(4) 0.0572(13) Uani 1 1 d .
H2A H 0.5780 0.9122 0.5732 0.069 Uiso 1 1 calc R
C3 C 0.7162(8) 0.9704(6) 0.7176(5) 0.0622(15) Uani 1 1 d .
H3C H 0.7878 1.0709 0.7155 0.075 Uiso 1 1 calc R
C4 C 0.7330(8) 0.9152(6) 0.8033(5) 0.0588(13) Uani 1 1 d .
H4A H 0.8153 0.9776 0.8612 0.071 Uiso 1 1 calc R
C5 C 0.6251(7) 0.7631(5) 0.8040(4) 0.0484(11) Uani 1 1 d .
C6 C 0.3537(7) 0.6216(5) 0.5523(4) 0.0445(11) Uani 1 1 d .
H6A H 0.3345 0.6544 0.4918 0.053 Uiso 1 1 calc R
C7 C 0.7550(12) 0.7853(8) 0.9757(5) 0.089(2) Uani 1 1 d .
H7A H 0.7481 0.7241 1.0269 0.133 Uiso 1 1 calc R
H7B H 0.7177 0.8722 1.0004 0.133 Uiso 1 1 calc R
H7C H 0.8817 0.8210 0.9613 0.133 Uiso 1 1 calc R
C8 C 0.1346(7) 0.3761(5) 0.4776(3) 0.0395(10) Uani 1 1 d .
C9 C 0.1061(7) 0.4035(5) 0.3799(4) 0.0431(10) Uani 1 1 d .
H9A H 0.1709 0.4995 0.3669 0.052 Uiso 1 1 calc R
C10 C -0.0152(7) 0.2922(5) 0.3024(4) 0.0457(11) Uani 1 1 d .
H10A H -0.0297 0.3137 0.2376 0.055 Uiso 1 1 calc R
C11 C -0.1180(7) 0.1466(6) 0.3185(4) 0.0455(11) Uani 1 1 d .
C12 C -0.0930(8) 0.1202(6) 0.4178(4) 0.0532(13) Uani 1 1 d .
H12A H -0.1599 0.0251 0.4314 0.064 Uiso 1 1 calc R
C13 C 0.0276(7) 0.2314(5) 0.4946(4) 0.0458(11) Uani 1 1 d .
H13A H 0.0397 0.2113 0.5599 0.055 Uiso 1 1 calc R
C15 C 0.2708(11) 0.7417(9) 0.0025(5) 0.0771(18) Uani 1 1 d .
C14 C 0.2836(14) 0.6235(10) 0.0563(6) 0.111(3) Uani 1 1 d .
H14A H 0.3402 0.5727 0.0255 0.133 Uiso 1 1 calc R
H14B H 0.1589 0.5579 0.0601 0.133 Uiso 1 1 d R
H14 H 0.3382 0.6613 0.1150 0.133 Uiso 1 1 d R

loop_
_atom_site_aniso_label
_atom_site_aniso_U_11
_atom_site_aniso_U_22
_atom_site_aniso_U_33
_atom_site_aniso_U_23
_atom_site_aniso_U_13
_atom_site_aniso_U_12
Zn1 0.0515(4) 0.0390(3) 0.0396(3) 0.0093(2) 0.0032(2) 0.0096(2)
Cl1 0.0746(9) 0.0730(9) 0.0546(8) 0.0212(7) 0.0235(7) 0.0160(8)
Cl2 0.0587(8) 0.0431(6) 0.0643(8) 0.0183(6) 0.0104(6) 0.0155(6)
O1 0.081(3) 0.049(2) 0.052(2) -0.0010(17) -0.020(2) 0.016(2)
N1 0.046(2) 0.0341(19) 0.041(2) 0.0014(17) 0.0026(17) 0.0130(17)
N2 0.046(2) 0.0334(18) 0.0338(18) 0.0043(15) 0.0077(17) 0.0120(16)
N3 0.074(3) 0.048(2) 0.048(3) 0.005(2) -0.003(2) 0.002(2)
N4 0.175(8) 0.089(5) 0.076(4) 0.011(4) -0.007(5) 0.061(5)
C1 0.044(2) 0.037(2) 0.049(3) 0.007(2) 0.011(2) 0.011(2)
C2 0.062(3) 0.042(3) 0.064(3) 0.013(3) 0.013(3) 0.011(2)
C3 0.060(3) 0.041(3) 0.074(4) 0.003(3) 0.013(3) 0.004(2)
C4 0.051(3) 0.043(3) 0.068(4) -0.007(3) -0.002(3) 0.009(2)
C5 0.053(3) 0.036(2) 0.051(3) -0.004(2) 0.002(2) 0.016(2)
C6 0.049(3) 0.042(3) 0.040(2) 0.008(2) 0.005(2) 0.013(2)
C7 0.110(6) 0.065(4) 0.070(4) 0.004(3) -0.039(4) 0.020(4)
C8 0.046(3) 0.035(2) 0.038(2) 0.0075(19) 0.009(2) 0.015(2)
C9 0.049(3) 0.037(2) 0.044(2) 0.012(2) 0.009(2) 0.014(2)
C10 0.054(3) 0.045(3) 0.037(2) 0.007(2) 0.009(2) 0.014(2)
C11 0.046(3) 0.043(3) 0.044(3) 0.004(2) 0.005(2) 0.012(2)
C12 0.064(3) 0.043(3) 0.049(3) 0.016(2) 0.009(3) 0.010(2)
C13 0.057(3) 0.037(2) 0.039(2) 0.012(2) 0.004(2) 0.009(2)
C15 0.096(5) 0.087(5) 0.050(3) 0.000(3) 0.001(3) 0.044(4)
C14 0.160(9) 0.120(7) 0.067(5) 0.032(5) 0.015(5) 0.059(7)

loop_
_atom_type_symbol
_atom_type_description
_atom_type_scat_dispersion_real
_atom_type_scat_dispersion_imag
_atom_type_scat_source
C C 0.0033 0.0016 'International Tables Vol C Tables 4.2.6.8 and 6.1.1.4'
H H 0.0000 0.0000 'International Tables Vol C Tables 4.2.6.8 and 6.1.1.4'
N N 0.0061 0.0033 'International Tables Vol C Tables 4.2.6.8 and 6.1.1.4'
O O 0.0106 0.0060 'International Tables Vol C Tables 4.2.6.8 and 6.1.1.4'
Cl Cl 0.1484 0.1585 'International Tables Vol C Tables 4.2.6.8 and 6.1.1.4'
Zn Zn 0.2839 1.4301 'International Tables Vol C Tables 4.2.6.8 and 6.1.1.4'

loop_
_geom_angle_atom_site_label_1
_geom_angle_atom_site_label_2
_geom_angle_atom_site_label_3
_geom_angle
N1 Zn1 N2 81.39(15)
N1 Zn1 Cl1 119.62(11)
N2 Zn1 Cl1 116.74(11)
N1 Zn1 Cl2 113.73(11)
N2 Zn1 Cl2 107.58(10)
Cl1 Zn1 Cl2 113.43(6)
C5 O1 C7 117.0(5)
C5 N1 C1 118.6(4)
C5 N1 Zn1 130.3(3)
C1 N1 Zn1 111.1(3)
C6 N2 C8 122.3(4)
C6 N2 Zn1 110.7(3)
C8 N2 Zn1 126.9(3)
C11 N3 H3A 120.0
C11 N3 H3B 120.0
H3A N3 H3B 120.0
N1 C1 C2 121.4(5)
N1 C1 C6 116.2(4)
C2 C1 C6 122.3(5)
C1 C2 C3 119.2(5)
C1 C2 H2A 120.4
C3 C2 H2A 120.4
C4 C3 C2 119.3(5)
C4 C3 H3C 120.3
C2 C3 H3C 120.3
C3 C4 C5 119.2(5)
C3 C4 H4A 120.4
C5 C4 H4A 120.4
N1 C5 O1 112.9(4)
N1 C5 C4 122.3(5)
O1 C5 C4 124.8(5)
N2 C6 C1 120.5(4)
N2 C6 H6A 119.7
C1 C6 H6A 119.7
O1 C7 H7A 109.5
O1 C7 H7B 109.5
H7A C7 H7B 109.5
O1 C7 H7C 109.5
H7A C7 H7C 109.5
H7B C7 H7C 109.5
C9 C8 N2 124.3(4)
C9 C8 C13 117.2(4)
N2 C8 C13 118.5(4)
C10 C9 C8 121.4(4)
C10 C9 H9A 119.3
C8 C9 H9A 119.3
C9 C10 C11 121.5(4)
C9 C10 H10A 119.3
C11 C10 H10A 119.3
N3 C11 C10 120.9(4)
N3 C11 C12 121.9(4)
C10 C11 C12 117.2(5)
C13 C12 C11 121.1(4)
C13 C12 H12A 119.5
C11 C12 H12A 119.5
C12 C13 C8 121.7(4)
C12 C13 H13A 119.2
C8 C13 H13A 119.2
N4 C15 C14 179.9(8)
C15 C14 H14A 109.5
C15 C14 H14B 109.0
H14A C14 H14B 109.9
C15 C14 H14 111.0
H14A C14 H14 109.7
H14B C14 H14 107.8

loop_
_geom_bond_atom_site_label_1
_geom_bond_atom_site_label_2
_geom_bond_distance
Zn1 N1 2.063(4)
Zn1 N2 2.086(4)
Zn1 Cl1 2.2056(15)
Zn1 Cl2 2.2441(15)
O1 C5 1.353(6)
O1 C7 1.433(7)
N1 C5 1.321(6)
N1 C1 1.359(6)
N2 C6 1.287(6)
N2 C8 1.400(6)
N3 C11 1.353(7)
N3 H3A 0.8600
N3 H3B 0.8600
N4 C15 1.114(8)
C1 C2 1.381(7)
C1 C6 1.448(7)
C2 C3 1.384(8)
C2 H2A 0.9300
C3 C4 1.351(8)
C3 H3C 0.9300
C4 C5 1.399(7)
C4 H4A 0.9300
C6 H6A 0.9300
C7 H7A 0.9600
C7 H7B 0.9600
C7 H7C 0.9600
C8 C9 1.390(6)
C8 C13 1.406(6)
C9 C10 1.368(7)
C9 H9A 0.9300
C10 C11 1.400(6)
C10 H10A 0.9300
C11 C12 1.404(7)
C12 C13 1.360(7)
C12 H12A 0.9300
C13 H13A 0.9300
C15 C14 1.442(10)
C14 H14A 0.8200
C14 H14B 0.9605
C14 H14 0.8211
